data_2203135
loop_
_publ_author_name
'Liu, Jia-Geng'
'Xu, Duan-Jun'

_publ_section_title
;Dichlorobis(2,2'-diamino-4,4'-bi-1,3-thiazole-\k^2^<i>N</i>,<i>N</i>')nickel(II)
 dihydrate
;
_journal_issue 1
_journal_name_full 'Acta Crystallographica Section E'
_journal_page_first m108
_journal_page_last m110
_journal_paper_doi 10.1107/S1600536803028800
_journal_volume 60
_journal_year 2004
_chemical_formula_iupac '[Ni Cl2 (C6 H6 N4 S2)2] , 2H2 O'
_chemical_formula_moiety 'C12 H12 Cl2 N8 Ni S4 , 2H2 O'
_chemical_formula_sum 'C12 H16 Cl2 N8 Ni O2 S4'
_chemical_formula_weight 562.18
_chemical_name_systematic
;
Bis(2,2'-diamino-4,4'-bi-1,3-thiazole-\k^2^N,N')dichloronickel(II) dihydrate
;
_space_group_IT_number 14
_symmetry_cell_setting monoclinic
_symmetry_space_group_name_Hall '-P 2ybc'
_symmetry_space_group_name_H-M 'P 1 21/c 1'
_atom_sites_solution_hydrogens geom
_atom_sites_solution_primary direct
_atom_sites_solution_secondary difmap
_audit_creation_method SHELXL97
_cell_angle_alpha 90
_cell_angle_beta 106.561(14)
_cell_angle_gamma 90
_cell_formula_units_Z 4
_cell_length_a 10.814(2)
_cell_length_b 13.534(3)
_cell_length_c 15.061(3)
_cell_measurement_reflns_used 9868
_cell_measurement_temperature 298(2)
_cell_measurement_theta_max 23.0
_cell_measurement_theta_min 3.0
_cell_volume 2112.8(8)
_computing_cell_refinement 'SAINT (Bruker, 1999)'
_computing_data_collection 'SMART (Bruker, 1999)'
_computing_data_reduction SAINT
_computing_molecular_graphics 'ORTEP-3 for Windows (Farrugia, 1997)'
_computing_publication_material 'WinGX (Farrugia, 1999)'
_computing_structure_refinement 'SHELXL97 (Sheldrick, 1997)'
_computing_structure_solution 'SIR-92 (Altomare et al., 1993)'
_diffrn_ambient_temperature 298(2)
_diffrn_measured_fraction_theta_full 1.00
_diffrn_measured_fraction_theta_max 1.00
_diffrn_measurement_device_type 'Bruker SMART CCD area-detector'
_diffrn_measurement_method '\w and \f'
_diffrn_radiation_monochromator graphite
_diffrn_radiation_source 'fine-focus sealed tube'
_diffrn_radiation_type MoK\a
_diffrn_radiation_wavelength 0.71073
_diffrn_reflns_av_R_equivalents 0.086
_diffrn_reflns_av_sigmaI/netI 0.160
_diffrn_reflns_limit_h_max 9
_diffrn_reflns_limit_h_min -12
_diffrn_reflns_limit_k_max 14
_diffrn_reflns_limit_k_min -16
_diffrn_reflns_limit_l_max 17
_diffrn_reflns_limit_l_min -17
_diffrn_reflns_number 10682
_diffrn_reflns_theta_full 25.0
_diffrn_reflns_theta_max 25.0
_diffrn_reflns_theta_min 2.0
_diffrn_standards_decay_% 0
_diffrn_standards_interval_count 0
_diffrn_standards_interval_time 0
_diffrn_standards_number 0
_exptl_absorpt_coefficient_mu 1.59
_exptl_absorpt_correction_T_max 0.832
_exptl_absorpt_correction_T_min 0.710
_exptl_absorpt_correction_type empirical
_exptl_absorpt_process_details '(SADABS; Bruker, 1999)'
_exptl_crystal_colour blue
_exptl_crystal_density_diffrn 1.767
_exptl_crystal_density_meas ?
_exptl_crystal_density_method .
_exptl_crystal_description prism
_exptl_crystal_F_000 1144
_exptl_crystal_size_max 0.22
_exptl_crystal_size_mid 0.16
_exptl_crystal_size_min 0.12
_refine_diff_density_max 0.55
_refine_diff_density_min -0.52
_refine_ls_extinction_method none
_refine_ls_goodness_of_fit_ref 0.811
_refine_ls_hydrogen_treatment constr
_refine_ls_matrix_type full
_refine_ls_number_parameters 262
_refine_ls_number_reflns 3705
_refine_ls_number_restraints 0
_refine_ls_restrained_S_all 0.811
_refine_ls_R_factor_all 0.106
_refine_ls_R_factor_gt 0.045
_refine_ls_shift/su_max 0.001
_refine_ls_shift/su_mean 0.000
_refine_ls_structure_factor_coef Fsqd
_refine_ls_weighting_details 'calc w = 1/[\s^2^(Fo^2^)+(0.0307P)^2^] where P=(Fo^2^+2Fc^2^)/3'
_refine_ls_weighting_scheme calc
_refine_ls_wR_factor_gt 0.090
_refine_ls_wR_factor_ref 0.101
_reflns_number_gt 1887
_reflns_number_total 3705
_reflns_threshold_expression I>2\s(I)
_cod_data_source_file ya6189.cif
_cod_data_source_block I
_cod_depositor_comments
;
The following automatic conversions were performed:
'_symmetry_cell_setting' value 'Monoclinic' changed to 'monoclinic'
according to '/home/saulius/struct/CIF-dictionaries/cif_core.dic'
dictionary named 'cif_core.dic' version 2.4.1 from 2010-06-29.

Automatic conversion script
Id: cif_fix_enum 1527 2010-12-29 10:47:43Z saulius 

The following automatic conversions were performed:

'_symmetry_cell_setting' value 'Monoclinic' changed to 'monoclinic'
according to /home/saulius/struct/CIF-dictionaries/cif_core.dic
dictionary named 'cif_core.dic' version 2.4.1 from 2010-06-29.

Automatic conversion script
Id: cif_fix_values 1715 2011-07-08 13:25:40Z adriana 
;
_cod_original_sg_symbol_H-M 'P 21/c'
_cod_database_code 2203135
_cod_database_fobs_code 2203135

loop_
_symmetry_equiv_pos_as_xyz
'x, y, z'
'-x, y+1/2, -z+1/2'
'-x, -y, -z'
'x, -y-1/2, z-1/2'

loop_
_atom_site_label
_atom_site_fract_x
_atom_site_fract_y
_atom_site_fract_z
_atom_site_U_iso_or_equiv
_atom_site_adp_type
_atom_site_calc_flag
_atom_site_refinement_flags
_atom_site_occupancy
_atom_site_type_symbol
Ni 0.78564(8) 0.34479(6) 0.24113(5) 0.0190(2) Uani d . 1 Ni
Cl1 0.60388(15) 0.25261(10) 0.13659(10) 0.0199(4) Uani d . 1 Cl
Cl2 0.92195(15) 0.30797(10) 0.13679(10) 0.0184(4) Uani d . 1 Cl
S1 0.58855(18) 0.62178(12) 0.07678(12) 0.0333(5) Uani d . 1 S
S2 0.54182(18) 0.41183(12) 0.44482(11) 0.0297(5) Uani d . 1 S
S3 1.12816(18) 0.52140(13) 0.44259(12) 0.0345(5) Uani d . 1 S
S4 0.97673(19) 0.06306(12) 0.39629(12) 0.0338(5) Uani d . 1 S
N1 0.6953(5) 0.4725(3) 0.1751(3) 0.0188(12) Uani d . 1 N
N2 0.6710(5) 0.3807(3) 0.3269(3) 0.0173(12) Uani d . 1 N
N3 0.9443(5) 0.4188(3) 0.3354(3) 0.0190(12) Uani d . 1 N
N4 0.8770(5) 0.2261(3) 0.3194(3) 0.0218(13) Uani d . 1 N
N5 0.7372(5) 0.4840(3) 0.0303(3) 0.0251(13) Uani d . 1 N
N6 0.6865(5) 0.2535(3) 0.4383(3) 0.0254(13) Uani d . 1 N
N7 0.9260(5) 0.5907(3) 0.3081(4) 0.0298(14) Uani d . 1 N
N8 0.7578(5) 0.0835(4) 0.2579(4) 0.0350(15) Uani d . 1 N
C1 0.6846(6) 0.5157(4) 0.0952(4) 0.0223(16) Uani d . 1 C
C2 0.5595(6) 0.6020(5) 0.1817(4) 0.0319(18) Uani d . 1 C
H2 0.5086 0.6428 0.2065 0.038 Uiso calc R 1 H
C3 0.6191(6) 0.5208(4) 0.2233(4) 0.0205(15) Uani d . 1 C
C4 0.6069(6) 0.4714(4) 0.3054(4) 0.0210(15) Uani d . 1 C
C5 0.5388(7) 0.5006(5) 0.3629(4) 0.0303(18) Uani d . 1 C
H5 0.4960 0.5608 0.3588 0.036 Uiso calc R 1 H
C6 0.6437(6) 0.3417(4) 0.4001(4) 0.0191(15) Uani d . 1 C
C7 0.9869(6) 0.5099(5) 0.3537(4) 0.0268(17) Uani d . 1 C
C8 1.1292(6) 0.3957(5) 0.4567(4) 0.0326(18) Uani d . 1 C
H8 1.1930 0.3612 0.5002 0.039 Uiso calc R 1 H
C9 1.0270(6) 0.3533(5) 0.3974(4) 0.0222(15) Uani d . 1 C
C10 0.9911(6) 0.2492(4) 0.3869(4) 0.0224(15) Uani d . 1 C
C11 1.0580(7) 0.1723(5) 0.4354(4) 0.0336(18) Uani d . 1 C
H11 1.1354 0.1773 0.4822 0.040 Uiso calc R 1 H
C12 0.8587(6) 0.1290(4) 0.3158(4) 0.0224(16) Uani d . 1 C
O1 0.3296(4) 0.3618(3) 0.1089(3) 0.0425(13) Uani d . 1 O
O2 1.2047(4) 0.3660(3) 0.2489(3) 0.0375(12) Uani d . 1 O
H1A 0.4109 0.3294 0.1203 0.050 Uiso d . 1 H
H1B 0.3203 0.3606 0.1702 0.050 Uiso d . 1 H
H2A 1.1219 0.3601 0.2292 0.050 Uiso d . 1 H
H2B 1.2258 0.3436 0.3050 0.050 Uiso d . 1 H
H5A 0.7840 0.4228 0.0431 0.050 Uiso d . 1 H
H5B 0.7302 0.5026 -0.0296 0.050 Uiso d . 1 H
H6A 0.7458 0.2227 0.4186 0.050 Uiso d . 1 H
H6B 0.6993 0.2461 0.4959 0.050 Uiso d . 1 H
H7A 0.8480 0.5794 0.2600 0.050 Uiso d . 1 H
H7B 0.9449 0.6593 0.3267 0.050 Uiso d . 1 H
H8A 0.6941 0.1210 0.2109 0.050 Uiso d . 1 H
H8B 0.7338 0.0177 0.2460 0.050 Uiso d . 1 H

loop_
_atom_site_aniso_label
_atom_site_aniso_U_11
_atom_site_aniso_U_22
_atom_site_aniso_U_33
_atom_site_aniso_U_12
_atom_site_aniso_U_13
_atom_site_aniso_U_23
Ni 0.0145(5) 0.0185(4) 0.0226(5) 0.0011(4) 0.0027(4) 0.0007(4)
Cl1 0.0155(9) 0.0194(8) 0.0225(9) -0.0012(7) 0.0018(7) -0.0019(7)
Cl2 0.0162(9) 0.0173(8) 0.0222(9) 0.0020(7) 0.0064(7) 0.0014(7)
S1 0.0331(12) 0.0319(11) 0.0373(11) 0.0133(9) 0.0137(9) 0.0127(9)
S2 0.0286(11) 0.0338(10) 0.0289(10) 0.0098(8) 0.0119(9) 0.0032(8)
S3 0.0231(11) 0.0398(11) 0.0361(11) -0.0099(9) 0.0009(9) -0.0102(9)
S4 0.0355(12) 0.0261(10) 0.0358(11) 0.0104(9) 0.0039(9) 0.0073(8)
N1 0.012(3) 0.018(3) 0.024(3) -0.004(2) 0.001(2) 0.001(2)
N2 0.013(3) 0.017(3) 0.018(3) -0.001(2) -0.002(2) 0.001(2)
N3 0.013(3) 0.022(3) 0.021(3) 0.002(2) 0.002(2) -0.003(2)
N4 0.011(3) 0.024(3) 0.030(3) 0.003(2) 0.006(3) 0.005(3)
N5 0.029(4) 0.026(3) 0.023(3) -0.002(3) 0.012(3) 0.000(2)
N6 0.031(4) 0.023(3) 0.024(3) 0.008(3) 0.012(3) 0.002(3)
N7 0.026(4) 0.013(3) 0.045(4) -0.006(3) -0.001(3) -0.004(3)
N8 0.024(4) 0.027(3) 0.046(4) -0.004(3) -0.004(3) -0.003(3)
C1 0.019(4) 0.022(4) 0.024(4) -0.003(3) 0.002(3) 0.003(3)
C2 0.028(4) 0.033(4) 0.038(4) 0.015(3) 0.014(4) 0.014(3)
C3 0.019(4) 0.028(4) 0.014(3) 0.002(3) 0.003(3) -0.001(3)
C4 0.020(4) 0.020(4) 0.022(4) 0.003(3) 0.005(3) 0.004(3)
C5 0.042(5) 0.027(4) 0.028(4) 0.018(3) 0.019(4) 0.006(3)
C6 0.015(4) 0.022(3) 0.021(4) 0.003(3) 0.005(3) -0.003(3)
C7 0.023(4) 0.029(4) 0.029(4) -0.008(3) 0.009(3) -0.010(3)
C8 0.021(4) 0.039(4) 0.029(4) 0.003(3) -0.006(3) -0.002(3)
C9 0.016(4) 0.031(4) 0.020(4) -0.001(3) 0.006(3) -0.003(3)
C10 0.021(4) 0.023(4) 0.023(4) 0.004(3) 0.006(3) -0.004(3)
C11 0.026(5) 0.038(5) 0.029(4) 0.010(3) -0.005(3) -0.004(3)
C12 0.017(4) 0.023(4) 0.026(4) 0.004(3) 0.005(3) 0.002(3)
O1 0.026(3) 0.064(4) 0.036(3) 0.019(3) 0.006(2) 0.017(3)
O2 0.036(3) 0.042(3) 0.037(3) 0.000(3) 0.014(2) 0.008(2)

loop_
_atom_type_symbol
_atom_type_description
_atom_type_scat_dispersion_real
_atom_type_scat_dispersion_imag
_atom_type_scat_source
C C 0.0033 0.0016 'International Tables Vol C Tables 4.2.6.8 and 6.1.1.4'
H H 0.0000 0.0000 'International Tables Vol C Tables 4.2.6.8 and 6.1.1.4'
Cl Cl 0.1484 0.1585 'International Tables Vol C Tables 4.2.6.8 and 6.1.1.4'
N N 0.0061 0.0033 'International Tables Vol C Tables 4.2.6.8 and 6.1.1.4'
O O 0.0106 0.0060 'International Tables Vol C Tables 4.2.6.8 and 6.1.1.4'
Ni Ni 0.3393 1.1124 'International Tables Vol C Tables 4.2.6.8 and 6.1.1.4'
S S 0.1246 0.1234 'International Tables Vol C Tables 4.2.6.8 and 6.1.1.4'

loop_
_geom_angle_atom_site_label_1
_geom_angle_atom_site_label_2
_geom_angle_atom_site_label_3
_geom_angle
_geom_angle_publ_flag
N4 Ni N2 95.70(19) y
N4 Ni N1 173.99(19) y
N2 Ni N1 79.79(19) y
N4 Ni N3 79.79(19) y
N2 Ni N3 89.16(18) y
N1 Ni N3 96.08(18) y
N4 Ni Cl1 97.75(15) y
N2 Ni Cl1 90.41(13) y
N1 Ni Cl1 86.32(13) y
N3 Ni Cl1 177.45(14) y
N4 Ni Cl2 86.10(14) y
N2 Ni Cl2 178.00(13) y
N1 Ni Cl2 98.35(14) y
N3 Ni Cl2 90.32(13) y
Cl1 Ni Cl2 90.19(6) y
C2 S1 C1 89.0(3) ?
C5 S2 C6 89.3(3) ?
C8 S3 C7 88.8(3) ?
C11 S4 C12 90.0(3) ?
C1 N1 C3 110.7(5) ?
C1 N1 Ni 135.3(4) ?
C3 N1 Ni 113.7(4) ?
C6 N2 C4 109.1(5) ?
C6 N2 Ni 137.1(4) ?
C4 N2 Ni 113.7(4) ?
C7 N3 C9 109.4(5) ?
C7 N3 Ni 138.0(4) ?
C9 N3 Ni 112.5(4) ?
C12 N4 C10 110.0(5) ?
C12 N4 Ni 134.7(4) ?
C10 N4 Ni 115.0(4) ?
C1 N5 H5A 116.1 ?
C1 N5 H5B 134.3 ?
H5A N5 H5B 109.0 ?
C6 N6 H6A 118.0 ?
C6 N6 H6B 118.6 ?
H6A N6 H6B 111.5 ?
C7 N7 H7A 116.8 ?
C7 N7 H7B 126.2 ?
H7A N7 H7B 116.0 ?
C12 N8 H8A 120.6 ?
C12 N8 H8B 134.2 ?
H8A N8 H8B 104.9 ?
N1 C1 N5 125.7(6) ?
N1 C1 S1 113.9(5) ?
N5 C1 S1 120.4(5) ?
C3 C2 S1 111.6(5) ?
C3 C2 H2 124.2 ?
S1 C2 H2 124.2 ?
C2 C3 N1 114.6(5) ?
C2 C3 C4 129.2(6) ?
N1 C3 C4 115.9(5) ?
C5 C4 N2 115.7(5) ?
C5 C4 C3 127.9(6) ?
N2 C4 C3 116.4(5) ?
C4 C5 S2 110.8(5) ?
C4 C5 H5 124.6 ?
S2 C5 H5 124.6 ?
N2 C6 N6 125.1(5) ?
N2 C6 S2 114.9(4) ?
N6 C6 S2 120.0(4) ?
N3 C7 N7 123.9(6) ?
N3 C7 S3 115.2(5) ?
N7 C7 S3 120.9(5) ?
C9 C8 S3 111.7(5) ?
C9 C8 H8 124.2 ?
S3 C8 H8 124.2 ?
C8 C9 N3 114.9(6) ?
C8 C9 C10 129.2(6) ?
N3 C9 C10 115.9(5) ?
C11 C10 N4 116.6(6) ?
C11 C10 C9 126.7(6) ?
N4 C10 C9 116.7(5) ?
C10 C11 S4 109.3(5) ?
C10 C11 H11 125.4 ?
S4 C11 H11 125.4 ?
N4 C12 N8 124.5(6) ?
N4 C12 S4 114.1(5) ?
N8 C12 S4 121.3(5) ?
H1A O1 H1B 99.4 ?
H2A O2 H2B 105.3 ?

loop_
_geom_bond_atom_site_label_1
_geom_bond_atom_site_label_2
_geom_bond_distance
_geom_bond_publ_flag
Ni N1 2.092(5) y
Ni N2 2.088(5) y
Ni N3 2.138(5) y
Ni N4 2.069(5) y
Ni Cl1 2.4767(17) y
Ni Cl2 2.4922(17) y
S1 C2 1.718(6) ?
S1 C1 1.747(6) ?
S2 C5 1.716(6) ?
S2 C6 1.729(6) ?
S3 C8 1.714(6) ?
S3 C7 1.728(7) ?
S4 C11 1.735(7) ?
S4 C12 1.736(6) ?
N1 C1 1.312(7) ?
N1 C3 1.406(7) ?
N2 C6 1.329(7) ?
N2 C4 1.401(7) ?
N3 C7 1.318(7) ?
N3 C9 1.408(7) ?
N4 C12 1.328(7) ?
N4 C10 1.392(8) ?
N5 C1 1.336(7) ?
N5 H5A 0.961 ?
N5 H5B 0.918 ?
N6 C6 1.348(7) ?
N6 H6A 0.884 ?
N6 H6B 0.845 ?
N7 C7 1.358(7) ?
N7 H7A 0.954 ?
N7 H7B 0.974 ?
N8 C12 1.337(7) ?
N8 H8A 0.977 ?
N8 H8B 0.931 ?
C2 C3 1.336(7) ?
C2 H2 0.930 ?
C3 C4 1.444(8) ?
C4 C5 1.346(8) ?
C5 H5 0.930 ?
C8 C9 1.336(8) ?
C8 H8 0.930 ?
C9 C10 1.458(8) ?
C10 C11 1.356(8) ?
C11 H11 0.9300 ?
O1 H1A 0.953 ?
O1 H1B 0.957 ?
O2 H2A 0.862 ?
O2 H2B 0.865 ?

loop_
_geom_hbond_atom_site_label_D
_geom_hbond_atom_site_label_H
_geom_hbond_atom_site_label_A
_geom_hbond_site_symmetry_A
_geom_hbond_distance_DH
_geom_hbond_distance_HA
_geom_hbond_distance_DA
_geom_hbond_angle_DHA
_geom_hbond_publ_flag
O1 H1A Cl1 . 0.95 2.28 3.233(5) 176 y
O1 H1B O2 1_455 0.96 1.95 2.810(6) 148 y
O2 H2A Cl2 . 0.86 2.32 3.142(5) 159 y
N5 H5A Cl2 . 0.96 2.33 3.227(5) 155 y
N5 H5B O1 3_665 0.92 2.18 2.900(6) 134 y
N6 H6A N4 . 0.88 2.34 3.113(7) 147 y
N6 H6B Cl1 4_566 0.84 2.61 3.353(5) 148 y
N6 H6B Cl2 4_566 0.84 2.81 3.431(5) 131 y
N7 H7A N1 . 0.95 2.29 3.154(7) 150 y
N7 H7B Cl2 2_755 0.97 2.44 3.356(5) 156 y
N8 H8A Cl1 . 0.98 2.18 3.101(6) 156 y
N8 H8B O2 2_745 0.93 2.15 2.977(7) 147 y
